data_2311957
loop_
_publ_author_name
'Fan, Le Qing'
'Zhu, Xiao Tong'

_publ_section_title
;
 Syntheses and crystal structures of two heterometallic iodoplumbates
 containing mixed-valence copper(I/II).
;
_journal_coeditor_code OV3096
_journal_issue 'Pt 12'
_journal_name_full 'Acta crystallographica. Section C, Structural chemistry'
_journal_page_first 1098
_journal_page_last 1103
_journal_paper_doi 10.1107/S2053229617015807
_journal_volume 73
_journal_year 2017
_chemical_formula_iupac '[Cu2 Pb I5 (C12 H8 N2)2], 0.5I2'
_chemical_formula_moiety 'C24 H16 Cu2 I5 N4 Pb, 0.5(I2)'
_chemical_formula_sum 'C24 H16 Cu2 I6 N4 Pb'
_chemical_formula_weight 1456.08
_chemical_name_systematic
'Poly[[\m~3~-iodido-tri-\m~2~-iodido-iodido[bis(1,10-phenanthroline)copper(I)]copper(I)copper(II)lead(II)] hemiiodine]'
_space_group_IT_number 12
_space_group_name_Hall '-C 2y'
_space_group_name_H-M_alt 'C 1 2/m 1'
_symmetry_cell_setting monoclinic
_symmetry_space_group_name_H-M 'C 1 2/m 1'
_atom_sites_solution_hydrogens geom
_atom_sites_solution_primary direct
_atom_sites_solution_secondary difmap
_cell_angle_alpha 90.00
_cell_angle_beta 128.789(5)
_cell_angle_gamma 90.00
_cell_formula_units_Z 4
_cell_length_a 17.5853(9)
_cell_length_b 18.1041(8)
_cell_length_c 13.0705(6)
_cell_measurement_reflns_used 3122
_cell_measurement_temperature 293(2)
_cell_measurement_theta_max 28.1480
_cell_measurement_theta_min 3.3280
_cell_volume 3243.5(3)
_computing_cell_refinement
;
CrystalClear (Rigaku, 2007)
;
_computing_data_collection
;
CrystalClear (Rigaku, 2007)
;
_computing_data_reduction
;
CrystalClear (Rigaku, 2007)
;
_computing_molecular_graphics
;
XP (Sheldrick, 1998)
;
_computing_publication_material
;
SHELXL97 (Sheldrick, 2008)
;
_computing_structure_refinement
;
SHELXL2014 (Sheldrick, 2015b)
;
_computing_structure_solution
;
SHELXT (Sheldrick, 2015a)
;
_diffrn_ambient_temperature 293(2)
_diffrn_measured_fraction_theta_full 0.998
_diffrn_measured_fraction_theta_max 0.842
_diffrn_measurement_device_type 'Rigaku Mercury'
_diffrn_measurement_method '\w scans'
_diffrn_radiation_monochromator graphite
_diffrn_radiation_source 'fine-focus sealed tube'
_diffrn_radiation_type MoK\a
_diffrn_radiation_wavelength 0.71073
_diffrn_reflns_av_R_equivalents 0.0255
_diffrn_reflns_av_sigmaI/netI 0.0530
_diffrn_reflns_limit_h_max 19
_diffrn_reflns_limit_h_min -23
_diffrn_reflns_limit_k_max 22
_diffrn_reflns_limit_k_min -24
_diffrn_reflns_limit_l_max 16
_diffrn_reflns_limit_l_min -15
_diffrn_reflns_number 7250
_diffrn_reflns_theta_full 25.50
_diffrn_reflns_theta_max 29.27
_diffrn_reflns_theta_min 2.97
_diffrn_standards_decay_% 0
_diffrn_standards_interval_count 0
_diffrn_standards_interval_time 0
_diffrn_standards_number 0
_exptl_absorpt_coefficient_mu 12.210
_exptl_absorpt_correction_T_max 1.00000
_exptl_absorpt_correction_T_min 0.40291
_exptl_absorpt_correction_type multi-scan
_exptl_absorpt_process_details
;
(CrystalClear; Rigaku, 2007)
;
_exptl_crystal_colour Gray
_exptl_crystal_density_diffrn 2.982
_exptl_crystal_density_method 'not measured'
_exptl_crystal_description Prism
_exptl_crystal_F_000 2584
_exptl_crystal_size_max 0.3
_exptl_crystal_size_mid 0.1
_exptl_crystal_size_min 0.1
_refine_diff_density_max 1.771
_refine_diff_density_min -1.797
_refine_ls_extinction_method none
_refine_ls_goodness_of_fit_ref 1.006
_refine_ls_hydrogen_treatment constr
_refine_ls_matrix_type full
_refine_ls_number_parameters 187
_refine_ls_number_reflns 3837
_refine_ls_number_restraints 1
_refine_ls_restrained_S_all 1.006
_refine_ls_R_factor_all 0.0630
_refine_ls_R_factor_gt 0.0393
_refine_ls_shift/su_max 0.001
_refine_ls_shift/su_mean 0.000
_refine_ls_structure_factor_coef Fsqd
_refine_ls_weighting_details 'calc w=1/[\s^2^(Fo^2^)+(0.0331P)^2^+0.5000P] where P=(Fo^2^+2Fc^2^)/3'
_refine_ls_weighting_scheme calc
_refine_ls_wR_factor_gt 0.0759
_refine_ls_wR_factor_ref 0.0856
_reflns_number_gt 2846
_reflns_number_total 3837
_reflns_threshold_expression >2sigma(I)
_cod_data_source_file ov3096sup1.cif
_cod_data_source_block II
_cod_original_sg_symbol_H-M 'C 2/m'
_cod_database_code 2311957

loop_
_symmetry_equiv_pos_as_xyz
'x, y, z'
'-x, y, -z'
'x+1/2, y+1/2, z'
'-x+1/2, y+1/2, -z'
'-x, -y, -z'
'x, -y, z'
'-x+1/2, -y+1/2, -z'
'x+1/2, -y+1/2, z'

loop_
_atom_site_type_symbol
_atom_site_label
_atom_site_fract_x
_atom_site_fract_y
_atom_site_fract_z
_atom_site_U_iso_or_equiv
_atom_site_adp_type
_atom_site_calc_flag
_atom_site_refinement_flags
_atom_site_occupancy
_atom_site_symmetry_multiplicity
Pb Pb1 0.33381(3) 1.0000 0.24178(4) 0.04529(14) Uani d S 1 2
I I1 0.5000 0.88817(3) 0.5000 0.03561(17) Uani d S 1 2
I I2 0.44875(5) 1.0000 0.14749(8) 0.0531(2) Uani d S 1 2
I I3 0.19990(4) 1.12533(3) 0.05619(6) 0.05326(17) Uani d . 1 1
I I4 -0.08048(6) 1.0000 -0.20893(8) 0.0513(2) Uani d S 1 2
I I5 0.01894(7) 1.0000 0.41125(11) 0.0718(3) Uani d S 1 2
Cu Cu1 0.5000 0.73835(6) 0.5000 0.0327(3) Uani d S 1 2
Cu Cu2 0.0946(5) 1.0000 0.0131(6) 0.0640(14) Uani d SP 0.572(4) 2
Cu Cu2' 0.0734(8) 1.0360(5) 0.0133(9) 0.075(2) Uani d P 0.2141(19) 1
N N1 0.6309(4) 0.6825(3) 0.6218(6) 0.0343(14) Uani d . 1 1
N N2 0.5332(4) 0.7359(3) 0.3799(6) 0.0296(13) Uani d . 1 1
C C1 0.6774(6) 0.6545(4) 0.7410(8) 0.047(2) Uani d . 1 1
H H1A 0.6515 0.6626 0.7840 0.056 Uiso calc R 1 1
C C2 0.7613(6) 0.6145(5) 0.8040(10) 0.062(3) Uani d . 1 1
H H2A 0.7899 0.5949 0.8866 0.074 Uiso calc R 1 1
C C3 0.8035(6) 0.6031(4) 0.7460(9) 0.053(2) Uani d . 1 1
H H3A 0.8622 0.5776 0.7899 0.063 Uiso calc R 1 1
C C4 0.7564(5) 0.6305(4) 0.6189(9) 0.0430(19) Uani d . 1 1
C C5 0.6692(5) 0.6706(3) 0.5606(7) 0.0329(16) Uani d . 1 1
C C6 0.7914(6) 0.6217(4) 0.5450(10) 0.052(2) Uani d . 1 1
H H6A 0.8490 0.5958 0.5823 0.063 Uiso calc R 1 1
C C7 0.7432(6) 0.6500(4) 0.4241(9) 0.047(2) Uani d . 1 1
H H7A 0.7689 0.6444 0.3803 0.056 Uiso calc R 1 1
C C8 0.6524(6) 0.6889(4) 0.3608(8) 0.0412(18) Uani d . 1 1
C C9 0.6181(5) 0.6990(3) 0.4320(7) 0.0318(16) Uani d . 1 1
C C10 0.5990(6) 0.7187(4) 0.2374(9) 0.052(2) Uani d . 1 1
H H10A 0.6200 0.7128 0.1878 0.062 Uiso calc R 1 1
C C11 0.5156(6) 0.7569(4) 0.1869(8) 0.0460(19) Uani d . 1 1
H H11A 0.4795 0.7772 0.1032 0.055 Uiso calc R 1 1
C C12 0.4849(5) 0.7651(4) 0.2619(8) 0.0390(17) Uani d . 1 1
H H12A 0.4286 0.7921 0.2278 0.047 Uiso calc R 1 1

loop_
_atom_site_aniso_label
_atom_site_aniso_U_11
_atom_site_aniso_U_22
_atom_site_aniso_U_33
_atom_site_aniso_U_12
_atom_site_aniso_U_13
_atom_site_aniso_U_23
Pb1 0.0464(3) 0.0454(3) 0.0369(3) 0.000 0.0225(2) 0.000
I1 0.0414(4) 0.0288(3) 0.0372(4) 0.000 0.0249(3) 0.000
I2 0.0334(4) 0.0648(5) 0.0521(5) 0.000 0.0225(4) 0.000
I3 0.0560(3) 0.0607(4) 0.0533(4) 0.0196(3) 0.0392(3) 0.0185(3)
I4 0.0552(5) 0.0543(5) 0.0414(5) 0.000 0.0288(4) 0.000
I5 0.0629(6) 0.0390(4) 0.0936(8) 0.000 0.0394(6) 0.000
Cu1 0.0307(6) 0.0391(7) 0.0363(7) 0.000 0.0249(6) 0.000
Cu2 0.061(3) 0.056(4) 0.056(2) 0.000 0.027(2) 0.000
Cu2' 0.075(6) 0.086(8) 0.055(4) -0.025(5) 0.037(4) -0.008(5)
N1 0.032(3) 0.040(3) 0.037(4) 0.005(3) 0.025(3) 0.005(3)
N2 0.031(3) 0.032(3) 0.034(3) -0.002(3) 0.024(3) -0.003(3)
C1 0.041(5) 0.050(5) 0.052(6) 0.016(4) 0.030(4) 0.017(4)
C2 0.053(5) 0.070(6) 0.063(7) 0.023(5) 0.036(5) 0.028(5)
C3 0.036(4) 0.047(5) 0.063(6) 0.012(4) 0.025(5) 0.013(4)
C4 0.034(4) 0.035(4) 0.067(6) -0.002(3) 0.035(4) -0.003(4)
C5 0.025(4) 0.029(3) 0.046(5) -0.006(3) 0.023(4) -0.003(3)
C6 0.040(5) 0.045(5) 0.075(7) -0.005(4) 0.038(5) -0.015(5)
C7 0.043(5) 0.048(5) 0.067(6) -0.007(4) 0.042(5) -0.017(4)
C8 0.045(5) 0.043(4) 0.048(5) -0.005(4) 0.035(4) -0.012(4)
C9 0.037(4) 0.025(3) 0.041(4) -0.006(3) 0.029(4) -0.008(3)
C10 0.061(6) 0.055(5) 0.061(6) -0.014(5) 0.049(5) -0.018(4)
C11 0.055(5) 0.048(5) 0.038(5) -0.013(4) 0.030(4) -0.006(4)
C12 0.040(4) 0.039(4) 0.044(5) 0.002(3) 0.029(4) 0.000(4)

loop_
_atom_type_symbol
_atom_type_description
_atom_type_scat_dispersion_real
_atom_type_scat_dispersion_imag
_atom_type_scat_source
C C 0.0033 0.0016 'International Tables Vol C Tables 4.2.6.8 and 6.1.1.4'
H H 0.0000 0.0000 'International Tables Vol C Tables 4.2.6.8 and 6.1.1.4'
N N 0.0061 0.0033 'International Tables Vol C Tables 4.2.6.8 and 6.1.1.4'
Cu Cu 0.3201 1.2651 'International Tables Vol C Tables 4.2.6.8 and 6.1.1.4'
I I -0.4742 1.8119 'International Tables Vol C Tables 4.2.6.8 and 6.1.1.4'
Pb Pb -3.3944 10.1111 'International Tables Vol C Tables 4.2.6.8 and 6.1.1.4'

loop_
_geom_angle_atom_site_label_1
_geom_angle_atom_site_label_2
_geom_angle_atom_site_label_3
_geom_angle_site_symmetry_1
_geom_angle_site_symmetry_3
_geom_angle
I2 Pb1 I3 . 6_575 93.270(18)
I2 Pb1 I3 . . 93.270(18)
I3 Pb1 I3 6_575 . 95.33(3)
I2 Pb1 Cu2 . . 116.08(13)
I3 Pb1 Cu2 6_575 . 51.11(4)
I3 Pb1 Cu2 . . 51.11(4)
I2 Pb1 I1 . 5_676 91.531(17)
I3 Pb1 I1 6_575 5_676 167.623(18)
I3 Pb1 I1 . 5_676 95.777(16)
Cu2 Pb1 I1 . 5_676 135.34(7)
I2 Pb1 I1 . . 91.531(17)
I3 Pb1 I1 6_575 . 95.777(16)
I3 Pb1 I1 . . 167.623(18)
Cu2 Pb1 I1 . . 135.34(7)
I1 Pb1 I1 5_676 . 72.680(19)
Cu1 I1 Pb1 . 5_676 126.340(10)
Cu1 I1 Pb1 . . 126.340(10)
Pb1 I1 Pb1 5_676 . 107.320(19)
Cu2' I3 Cu2 . . 15.6(3)
Cu2' I3 Pb1 . . 80.5(2)
Cu2 I3 Pb1 . . 68.74(12)
Cu2' I4 Cu2' . 6_575 30.0(4)
Cu2' I4 Cu2' . 2 55.8(5)
Cu2' I4 Cu2' 6_575 2 64.5(5)
Cu2' I4 Cu2' . 5_575 64.5(5)
Cu2' I4 Cu2' 6_575 5_575 55.8(5)
Cu2' I4 Cu2' 2 5_575 29.5(4)
Cu2' I4 Cu2 . . 16.9(2)
Cu2' I4 Cu2 6_575 . 16.9(2)
Cu2' I4 Cu2 2 . 66.5(2)
Cu2' I4 Cu2 5_575 . 66.5(2)
Cu2' I4 Cu2 . 5_575 65.2(2)
Cu2' I4 Cu2 6_575 5_575 65.2(2)
Cu2' I4 Cu2 2 5_575 16.0(2)
Cu2' I4 Cu2 5_575 5_575 16.0(2)
Cu2 I4 Cu2 . 5_575 72.0(3)
N2 Cu1 N2 . 2_656 177.4(3)
N2 Cu1 N1 . 2_656 96.7(2)
N2 Cu1 N1 2_656 2_656 82.0(2)
N2 Cu1 N1 . . 82.0(2)
N2 Cu1 N1 2_656 . 96.7(2)
N1 Cu1 N1 2_656 . 121.4(3)
N2 Cu1 I1 . . 91.28(15)
N2 Cu1 I1 2_656 . 91.28(15)
N1 Cu1 I1 2_656 . 119.31(15)
N1 Cu1 I1 . . 119.31(16)
Cu2' Cu2 Cu2' . 6_575 120(3)
Cu2' Cu2 I4 . . 76.1(11)
Cu2' Cu2 I4 6_575 . 76.1(11)
Cu2' Cu2 I4 . 5_575 70.1(12)
Cu2' Cu2 I4 6_575 5_575 70.1(12)
I4 Cu2 I4 . 5_575 108.0(3)
Cu2' Cu2 Cu2' . 2 47.0(13)
Cu2' Cu2 Cu2' 6_575 2 73.6(14)
I4 Cu2 Cu2' . 2 56.3(2)
I4 Cu2 Cu2' 5_575 2 53.9(2)
Cu2' Cu2 Cu2' . 5_575 73.6(14)
Cu2' Cu2 Cu2' 6_575 5_575 47.0(13)
I4 Cu2 Cu2' . 5_575 56.3(2)
I4 Cu2 Cu2' 5_575 5_575 53.9(2)
Cu2' Cu2 Cu2' 2 5_575 26.7(4)
Cu2' Cu2 I3 . . 63.7(12)
Cu2' Cu2 I3 6_575 . 170.0(12)
I4 Cu2 I3 . . 113.83(15)
I4 Cu2 I3 5_575 . 104.68(16)
Cu2' Cu2 I3 2 . 110.62(16)
Cu2' Cu2 I3 5_575 . 137.1(3)
Cu2' Cu2 I3 . 6_575 170.0(12)
Cu2' Cu2 I3 6_575 6_575 63.7(12)
I4 Cu2 I3 . 6_575 113.83(15)
I4 Cu2 I3 5_575 6_575 104.68(16)
Cu2' Cu2 I3 2 6_575 137.1(3)
Cu2' Cu2 I3 5_575 6_575 110.62(16)
I3 Cu2 I3 . 6_575 110.9(3)
Cu2' Cu2 Pb1 . . 110.5(12)
Cu2' Cu2 Pb1 6_575 . 110.5(12)
I4 Cu2 Pb1 . . 164.1(3)
I4 Cu2 Pb1 5_575 . 87.93(17)
Cu2' Cu2 Pb1 2 . 138.83(16)
Cu2' Cu2 Pb1 5_575 . 138.83(16)
I3 Cu2 Pb1 . . 60.15(12)
I3 Cu2 Pb1 6_575 . 60.15(12)
Cu2 Cu2' Cu2' . 6_575 29.9(13)
Cu2 Cu2' Cu2' . 2 119.6(13)
Cu2' Cu2' Cu2' 6_575 2 90.000(5)
Cu2 Cu2' I4 . . 87.0(11)
Cu2' Cu2' I4 6_575 . 75.0(2)
Cu2' Cu2' I4 2 . 63.1(4)
Cu2 Cu2' I3 . . 100.8(14)
Cu2' Cu2' I3 6_575 . 130.0(2)
Cu2' Cu2' I3 2 . 139.5(2)
I4 Cu2' I3 . . 125.8(4)
Cu2 Cu2' I4 . 5_575 93.9(12)
Cu2' Cu2' I4 6_575 5_575 75.27(19)
Cu2' Cu2' I4 2 5_575 61.1(4)
I4 Cu2' I4 . 5_575 115.5(5)
I3 Cu2' I4 . 5_575 117.3(3)
Cu2 Cu2' Cu2' . 5_575 91.0(14)
Cu2' Cu2' Cu2' 6_575 5_575 61.3(4)
Cu2' Cu2' Cu2' 2 5_575 28.7(4)
I4 Cu2' Cu2' . 5_575 58.6(3)
I3 Cu2' Cu2' . 5_575 167.5(6)
I4 Cu2' Cu2' 5_575 5_575 56.9(4)
Cu2 Cu2' Cu2 . 5_575 106.4(14)
Cu2' Cu2' Cu2 6_575 5_575 76.66(19)
Cu2' Cu2' Cu2 2 5_575 13.37(18)
I4 Cu2' Cu2 . 5_575 60.9(3)
I3 Cu2' Cu2 . 5_575 152.5(4)
I4 Cu2' Cu2 5_575 5_575 57.2(2)
Cu2' Cu2' Cu2 5_575 5_575 15.4(2)
C1 N1 C5 . . 117.7(6)
C1 N1 Cu1 . . 131.6(5)
C5 N1 Cu1 . . 110.6(5)
C12 N2 C9 . . 118.8(6)
C12 N2 Cu1 . . 128.4(5)
C9 N2 Cu1 . . 112.8(5)
N1 C1 C2 . . 123.5(8)
N1 C1 H1A . . 118.2
C2 C1 H1A . . 118.2
C1 C2 C3 . . 120.2(9)
C1 C2 H2A . . 119.9
C3 C2 H2A . . 119.9
C2 C3 C4 . . 118.7(7)
C2 C3 H3A . . 120.6
C4 C3 H3A . . 120.6
C3 C4 C5 . . 117.2(7)
C3 C4 C6 . . 124.8(7)
C5 C4 C6 . . 118.0(8)
N1 C5 C4 . . 122.7(7)
N1 C5 C9 . . 117.7(6)
C4 C5 C9 . . 119.7(7)
C7 C6 C4 . . 121.8(7)
C7 C6 H6A . . 119.1
C4 C6 H6A . . 119.1
C6 C7 C8 . . 121.2(7)
C6 C7 H7A . . 119.4
C8 C7 H7A . . 119.4
C10 C8 C9 . . 117.9(7)
C10 C8 C7 . . 124.3(7)
C9 C8 C7 . . 117.8(8)
N2 C9 C8 . . 121.5(7)
N2 C9 C5 . . 116.9(6)
C8 C9 C5 . . 121.5(6)
C11 C10 C8 . . 120.4(7)
C11 C10 H10A . . 119.8
C8 C10 H10A . . 119.8
C10 C11 C12 . . 119.3(8)
C10 C11 H11A . . 120.4
C12 C11 H11A . . 120.4
N2 C12 C11 . . 122.0(7)
N2 C12 H12A . . 119.0
C11 C12 H12A . . 119.0

loop_
_geom_bond_atom_site_label_1
_geom_bond_atom_site_label_2
_geom_bond_site_symmetry_2
_geom_bond_distance
_geom_bond_publ_flag
Pb1 I2 . 2.9538(9) yes
Pb1 I3 6_575 3.0693(6) yes
Pb1 I3 . 3.0693(6) yes
Pb1 Cu2 . 3.298(7) ?
Pb1 I1 5_676 3.4165(5) yes
Pb1 I1 . 3.4165(5) yes
I1 Cu1 . 2.7124(13) yes
I1 Pb1 5_676 3.4165(5) ?
I3 Cu2' . 2.513(12) ?
I3 Cu2 . 2.755(4) yes
I4 Cu2' . 2.517(10) ?
I4 Cu2' 6_575 2.517(10) ?
I4 Cu2' 2 2.565(10) ?
I4 Cu2' 5_575 2.565(10) ?
I4 Cu2 . 2.590(6) ?
I4 Cu2 5_575 2.722(7) yes
I5 I5 5_576 2.786(2) ?
Cu1 N2 . 1.988(5) yes
Cu1 N2 2_656 1.988(5) yes
Cu1 N1 2_656 2.064(6) yes
Cu1 N1 . 2.064(6) yes
Cu2 Cu2' . 0.752(9) ?
Cu2 Cu2' 6_575 0.752(9) ?
Cu2 I4 5_575 2.722(7) yes
Cu2 Cu2' 2 2.827(8) ?
Cu2 Cu2' 5_575 2.827(8) ?
Cu2 I3 6_575 2.755(4) yes
Cu2' Cu2' 6_575 1.305(18) ?
Cu2' Cu2' 2 2.38(2) ?
Cu2' I4 5_575 2.565(10) ?
Cu2' Cu2' 5_575 2.71(2) ?
Cu2' Cu2 5_575 2.827(8) ?
N1 C1 . 1.325(9) ?
N1 C5 . 1.350(8) ?
N2 C12 . 1.319(9) ?
N2 C9 . 1.366(8) ?
C1 C2 . 1.362(10) ?
C1 H1A . 0.9300 ?
C2 C3 . 1.368(11) ?
C2 H2A . 0.9300 ?
C3 C4 . 1.403(11) ?
C3 H3A . 0.9300 ?
C4 C5 . 1.412(9) ?
C4 C6 . 1.442(11) ?
C5 C9 . 1.415(10) ?
C6 C7 . 1.342(11) ?
C6 H6A . 0.9300 ?
C7 C8 . 1.441(10) ?
C7 H7A . 0.9300 ?
C8 C10 . 1.370(11) ?
C8 C9 . 1.402(9) ?
C10 C11 . 1.361(11) ?
C10 H10A . 0.9300 ?
C11 C12 . 1.393(10) ?
C11 H11A . 0.9300 ?
C12 H12A . 0.9300 ?
